data_2238763
loop_
_publ_author_name
'Bianga, Claudia M.'
'Eggeling, Julia'
'Reiss, Guido J.'

_publ_section_title
;
 (Dimethylphosphoryl)methanaminium nitrate
;
_journal_issue 11
_journal_name_full 'Acta Crystallographica Section E'
_journal_page_first o1639
_journal_page_last o1640
_journal_paper_doi 10.1107/S1600536813027694
_journal_volume 69
_journal_year 2013
_chemical_formula_iupac 'C3 H11 N O P +, N O3 -'
_chemical_formula_moiety 'C3 H11 N O P +, N O3 -'
_chemical_formula_sum 'C3 H11 N2 O4 P'
_chemical_formula_weight 170.11
_chemical_name_systematic
;
(Dimethylphosphoryl)methanaminium nitrate
;
_space_group_crystal_system monoclinic
_space_group_IT_number 14
_space_group_name_Hall '-P 2ybc'
_space_group_name_H-M_alt 'P 1 21/c 1'
_symmetry_space_group_name_Hall '-P 2ybc'
_symmetry_space_group_name_H-M 'P 1 21/c 1'
_atom_sites_solution_hydrogens mixed
_atom_sites_solution_primary direct
_atom_sites_solution_secondary difmap
_audit_creation_method SHELXL-2013
_cell_angle_alpha 90
_cell_angle_beta 96.581(4)
_cell_angle_gamma 90
_cell_formula_units_Z 4
_cell_length_a 8.7718(3)
_cell_length_b 7.9892(3)
_cell_length_c 11.2921(6)
_cell_measurement_reflns_used 40230
_cell_measurement_temperature 290(2)
_cell_measurement_theta_max 36.3153
_cell_measurement_theta_min 3.7733
_cell_volume 786.13(6)
_computing_cell_refinement 'CrysAlis PRO (Oxford Diffraction, 2009)'
_computing_data_collection 'CrysAlis PRO (Oxford Diffraction, 2009)'
_computing_data_reduction 'CrysAlis PRO (Oxford Diffraction, 2009)'
_computing_molecular_graphics 'DIAMOND (Brandenburg, 2012)'
_computing_publication_material 'publCIF (Westrip, 2010)'
_computing_structure_refinement 'SHELXL2013 (Sheldrick, 2008)'
_computing_structure_solution 'SHELXL2013 (Sheldrick, 2008)'
_diffrn_ambient_temperature 290(2)
_diffrn_detector_area_resol_mean 16.2711
_diffrn_measured_fraction_theta_full 0.996
_diffrn_measured_fraction_theta_max 0.982
_diffrn_measurement_device_type 'Oxford Diffraction Xcalibur Eos'
_diffrn_measurement_method '\w scans'
_diffrn_radiation_monochromator graphite
_diffrn_radiation_type MoK\a
_diffrn_radiation_wavelength 0.71073
_diffrn_reflns_av_R_equivalents 0.0316
_diffrn_reflns_limit_h_max 14
_diffrn_reflns_limit_h_min -14
_diffrn_reflns_limit_k_max 13
_diffrn_reflns_limit_k_min -13
_diffrn_reflns_limit_l_max 18
_diffrn_reflns_limit_l_min -18
_diffrn_reflns_number 82785
_diffrn_reflns_theta_full 25.242
_diffrn_reflns_theta_max 36.412
_diffrn_reflns_theta_min 3.781
_exptl_absorpt_coefficient_mu 0.316
_exptl_absorpt_correction_T_max 1.00000
_exptl_absorpt_correction_T_min 0.80875
_exptl_absorpt_correction_type multi-scan
_exptl_absorpt_process_details
;
(CrysAlis PRO; Oxford Diffraction, 2009)
;
_exptl_crystal_colour colourless
_exptl_crystal_density_diffrn 1.437
_exptl_crystal_description block
_exptl_crystal_F_000 360
_exptl_crystal_size_max 0.63
_exptl_crystal_size_mid 0.38
_exptl_crystal_size_min 0.19
_refine_diff_density_max 0.402
_refine_diff_density_min -0.338
_refine_ls_extinction_coef 0.0296(13)
_refine_ls_extinction_expression Fc^*^=kFc[1+0.001xFc^2^\l^3^/sin(2\q)]^-1/4^
_refine_ls_extinction_method 'SHELXL2013 (Sheldrick, 2008)'
_refine_ls_goodness_of_fit_ref 1.006
_refine_ls_hydrogen_treatment mixed
_refine_ls_matrix_type full
_refine_ls_number_parameters 106
_refine_ls_number_reflns 3770
_refine_ls_number_restraints 0
_refine_ls_restrained_S_all 1.006
_refine_ls_R_factor_all 0.0360
_refine_ls_R_factor_gt 0.0303
_refine_ls_shift/su_max 0.001
_refine_ls_shift/su_mean 0.000
_refine_ls_structure_factor_coef Fsqd
_refine_ls_weighting_details
;
 w=1/[\s^2^(Fo^2^)+(0.0110P)^2^+0.3000P]
 where P=(Fo^2^+2Fc^2^)/3
;
_refine_ls_weighting_scheme calc
_refine_ls_wR_factor_gt 0.0621
_refine_ls_wR_factor_ref 0.0651
_reflns_number_gt 3313
_reflns_number_total 3770
_reflns_threshold_expression I>2\s(I)
_cod_data_source_file lh5656.cif
_cod_data_source_block I
_cod_original_cell_volume 786.14(6)
_cod_database_code 2238763
_shelx_space_group_comment
;
The symmetry employed for this shelxl refinement is uniquely defined
by the following loop, which should always be used as a source of
symmetry information in preference to the above space-group names.
They are only intended as comments.
;
_shelxl_version_number 20.13

loop_
_space_group_symop_operation_xyz
'x, y, z'
'-x, y+1/2, -z+1/2'
'-x, -y, -z'
'x, -y-1/2, z-1/2'

loop_
_atom_site_type_symbol
_atom_site_label
_atom_site_fract_x
_atom_site_fract_y
_atom_site_fract_z
_atom_site_U_iso_or_equiv
_atom_site_adp_type
_atom_site_calc_flag
_atom_site_occupancy
P P1 0.16112(2) 0.75856(3) 0.06006(2) 0.02633(6) Uani d 1
O O1 0.04435(8) 0.70859(9) -0.04036(6) 0.03792(15) Uani d 1
N N1 0.24474(9) 0.42711(10) 0.08323(7) 0.03066(14) Uani d 1
H H11 0.2939(15) 0.3482(18) 0.1290(12) 0.050(4) Uiso d 1
H H12 0.2989(15) 0.4449(17) 0.0211(13) 0.051(4) Uiso d 1
H H13 0.1553(16) 0.3832(18) 0.0591(12) 0.052(4) Uiso d 1
C C1 0.09272(13) 0.90021(14) 0.16403(10) 0.0431(2) Uani d 1
H H1A 0.0774 1.0085 0.1278 0.065 Uiso calc 1
H H1B 0.1667 0.9085 0.2333 0.065 Uiso calc 1
H H1C -0.0027 0.8598 0.1869 0.065 Uiso calc 1
C C2 0.32841(11) 0.84891(13) 0.00985(10) 0.0400(2) Uani d 1
H H2A 0.3758 0.7689 -0.0377 0.060 Uiso calc 1
H H2B 0.3994 0.8799 0.0774 0.060 Uiso calc 1
H H2C 0.3000 0.9465 -0.0371 0.060 Uiso calc 1
C C3 0.22309(10) 0.57989(11) 0.15315(7) 0.02919(15) Uani d 1
H H3A 0.3190 0.6073 0.2007 0.035 Uiso calc 1
H H3B 0.1473 0.5578 0.2073 0.035 Uiso calc 1
O O2 0.41973(10) 0.17393(12) 0.21553(7) 0.0511(2) Uani d 1
O O3 0.41189(9) 0.03797(10) 0.37965(7) 0.04730(19) Uani d 1
O O4 0.26575(11) 0.25210(12) 0.33988(9) 0.0596(2) Uani d 1
N N2 0.36518(9) 0.15533(10) 0.31187(7) 0.03293(15) Uani d 1

loop_
_atom_site_aniso_label
_atom_site_aniso_U_11
_atom_site_aniso_U_22
_atom_site_aniso_U_33
_atom_site_aniso_U_12
_atom_site_aniso_U_13
_atom_site_aniso_U_23
P1 0.02420(9) 0.02590(9) 0.02829(10) -0.00258(7) 0.00046(7) 0.00021(7)
O1 0.0351(3) 0.0393(3) 0.0364(3) -0.0046(3) -0.0083(3) -0.0003(3)
N1 0.0296(3) 0.0285(3) 0.0324(3) 0.0006(3) -0.0028(3) 0.0034(3)
C1 0.0432(5) 0.0381(5) 0.0488(5) 0.0000(4) 0.0091(4) -0.0112(4)
C2 0.0363(4) 0.0384(5) 0.0463(5) -0.0080(4) 0.0093(4) 0.0071(4)
C3 0.0303(4) 0.0314(4) 0.0255(3) -0.0033(3) 0.0015(3) 0.0026(3)
O2 0.0497(4) 0.0641(5) 0.0410(4) 0.0132(4) 0.0115(3) 0.0187(4)
O3 0.0484(4) 0.0474(4) 0.0467(4) 0.0145(3) 0.0078(3) 0.0202(3)
O4 0.0608(5) 0.0584(5) 0.0621(5) 0.0296(4) 0.0177(4) 0.0120(4)
N2 0.0290(3) 0.0338(4) 0.0346(3) 0.0006(3) -0.0021(3) 0.0046(3)

loop_
_atom_type_symbol
_atom_type_description
_atom_type_scat_dispersion_real
_atom_type_scat_dispersion_imag
_atom_type_scat_source
C C 0.0033 0.0016 'International Tables Vol C Tables 4.2.6.8 and 6.1.1.4'
H H 0.0000 0.0000 'International Tables Vol C Tables 4.2.6.8 and 6.1.1.4'
N N 0.0061 0.0033 'International Tables Vol C Tables 4.2.6.8 and 6.1.1.4'
O O 0.0106 0.0060 'International Tables Vol C Tables 4.2.6.8 and 6.1.1.4'
P P 0.1023 0.0942 'International Tables Vol C Tables 4.2.6.8 and 6.1.1.4'

loop_
_geom_angle_atom_site_label_1
_geom_angle_atom_site_label_2
_geom_angle_atom_site_label_3
_geom_angle
O1 P1 C1 114.62(5)
O1 P1 C2 112.60(5)
C1 P1 C2 107.66(5)
O1 P1 C3 111.27(4)
C1 P1 C3 102.61(5)
C2 P1 C3 107.38(5)
C3 N1 H11 110.9(9)
C3 N1 H12 113.4(9)
H11 N1 H12 107.4(12)
C3 N1 H13 109.4(9)
H11 N1 H13 104.7(12)
H12 N1 H13 110.7(12)
P1 C1 H1A 109.5
P1 C1 H1B 109.5
H1A C1 H1B 109.5
P1 C1 H1C 109.5
H1A C1 H1C 109.5
H1B C1 H1C 109.5
P1 C2 H2A 109.5
P1 C2 H2B 109.5
H2A C2 H2B 109.5
P1 C2 H2C 109.5
H2A C2 H2C 109.5
H2B C2 H2C 109.5
N1 C3 P1 112.81(6)
N1 C3 H3A 109.0
P1 C3 H3A 109.0
N1 C3 H3B 109.0
P1 C3 H3B 109.0
H3A C3 H3B 107.8
O4 N2 O2 120.16(8)
O4 N2 O3 120.34(9)
O2 N2 O3 119.50(8)

loop_
_geom_bond_atom_site_label_1
_geom_bond_atom_site_label_2
_geom_bond_distance
P1 O1 1.4927(7)
P1 C1 1.7834(10)
P1 C2 1.7851(9)
P1 C3 1.8186(9)
N1 C3 1.4777(12)
N1 H11 0.894(14)
N1 H12 0.902(14)
N1 H13 0.874(14)
C1 H1A 0.9600
C1 H1B 0.9600
C1 H1C 0.9600
C2 H2A 0.9600
C2 H2B 0.9600
C2 H2C 0.9600
C3 H3A 0.9700
C3 H3B 0.9700
O2 N2 1.2465(11)
O3 N2 1.2494(10)
O4 N2 1.2336(11)

loop_
_geom_hbond_atom_site_label_D
_geom_hbond_atom_site_label_H
_geom_hbond_atom_site_label_A
_geom_hbond_site_symmetry_A
_geom_hbond_distance_DH
_geom_hbond_distance_HA
_geom_hbond_distance_DA
_geom_hbond_angle_DHA
N1 H11 O2 . 0.894(14) 1.966(15) 2.8555(11) 173.1(12)
N1 H12 O3 4_565 0.902(14) 1.979(14) 2.8784(12) 174.5(13)
N1 H13 O1 3_565 0.874(14) 1.888(14) 2.7493(10) 168.2(13)

loop_
_geom_torsion_atom_site_label_1
_geom_torsion_atom_site_label_2
_geom_torsion_atom_site_label_3
_geom_torsion_atom_site_label_4
_geom_torsion
O1 P1 C3 N1 40.98(7)
C1 P1 C3 N1 164.01(6)
C2 P1 C3 N1 -82.67(7)
